data_2237857
loop_
_publ_author_name
'Al-Tamimi, Abdul-Malek S.'
'Al-Abdullah, Ebtehal S.'
'El-Emam, Ali A.'
'Ng, Seik Weng'
'Tiekink, Edward R. T.'

_publ_section_title
;
 3-(Adamantan-1-yl)-4-[(<i>E</i>)-(2,6-difluorobenzylidene)amino]-1-[(4-ethylpiperazin-1-yl)methyl]-4,5-dihydro-1<i>H</i>-1,2,4-triazole-5-thione
;
_journal_coeditor_code HB7065
_journal_issue 5
_journal_name_full 'Acta Crystallographica Section E'
_journal_page_first o685
_journal_page_last o686
_journal_paper_doi 10.1107/S1600536813009264
_journal_volume 69
_journal_year 2013
_chemical_formula_iupac 'C26 H34 F2 N6 S'
_chemical_formula_moiety 'C26 H34 F2 N6 S'
_chemical_formula_sum 'C26 H34 F2 N6 S'
_chemical_formula_weight 500.65
_chemical_name_systematic
3-(Adamantan-1-yl)-4-[(<i>E</i>)-(2,6-difluorobenzylidene)amino]-1-[(4-ethylpiperazin-1-yl)methyl]-4,5-dihydro-1<i>H</i>-1,2,4-triazole-5-thione
_space_group_IT_number 14
_symmetry_cell_setting monoclinic
_symmetry_space_group_name_Hall '-P 2yn'
_symmetry_space_group_name_H-M 'P 1 21/n 1'
_atom_sites_solution_hydrogens geom
_atom_sites_solution_primary direct
_atom_sites_solution_secondary difmap
_audit_creation_method SHELXL-97
_cell_angle_alpha 90.00
_cell_angle_beta 92.249(6)
_cell_angle_gamma 90.00
_cell_formula_units_Z 4
_cell_length_a 17.0824(11)
_cell_length_b 7.8212(6)
_cell_length_c 19.6691(14)
_cell_measurement_reflns_used 3864
_cell_measurement_temperature 295(2)
_cell_measurement_theta_max 27.50
_cell_measurement_theta_min 2.86
_cell_volume 2625.9(3)
_computing_cell_refinement 'CrysAlis PRO (Agilent, 2011)'
_computing_data_collection 'CrysAlis PRO (Agilent, 2011)'
_computing_data_reduction 'CrysAlis PRO (Agilent, 2011)'
_computing_molecular_graphics
;
ORTEP-3 for Windows (Farrugia, 2012) and DIAMOND (Brandenburg,
2006)
;
_computing_publication_material 'publCIF (Westrip, 2010)'
_computing_structure_refinement 'SHELXL97 (Sheldrick, 2008)'
_computing_structure_solution 'SHELXS97 (Sheldrick, 2008)'
_diffrn_ambient_temperature 295(2)
_diffrn_detector_area_resol_mean 10.4041
_diffrn_measured_fraction_theta_full 0.999
_diffrn_measured_fraction_theta_max 0.999
_diffrn_measurement_device_type 'Agilent SuperNova Dual diffractometer with Atlas detector'
_diffrn_measurement_method '\w scan'
_diffrn_radiation_monochromator Mirror
_diffrn_radiation_source 'SuperNova (Mo) X-ray Source'
_diffrn_radiation_type MoK\a
_diffrn_radiation_wavelength 0.71073
_diffrn_reflns_av_R_equivalents 0.0380
_diffrn_reflns_av_sigmaI/netI 0.0469
_diffrn_reflns_limit_h_max 20
_diffrn_reflns_limit_h_min -22
_diffrn_reflns_limit_k_max 10
_diffrn_reflns_limit_k_min -9
_diffrn_reflns_limit_l_max 25
_diffrn_reflns_limit_l_min -25
_diffrn_reflns_number 16764
_diffrn_reflns_theta_full 27.56
_diffrn_reflns_theta_max 27.56
_diffrn_reflns_theta_min 2.86
_diffrn_standards_decay_% 0
_diffrn_standards_interval_count 0
_diffrn_standards_interval_time 0
_diffrn_standards_number 0
_exptl_absorpt_coefficient_mu 0.163
_exptl_absorpt_correction_T_max 1.00000
_exptl_absorpt_correction_T_min 0.65551
_exptl_absorpt_correction_type multi-scan
_exptl_absorpt_process_details '(CrysAlis PRO; Agilent, 2011)'
_exptl_crystal_colour yellow
_exptl_crystal_density_diffrn 1.266
_exptl_crystal_density_method 'not measured'
_exptl_crystal_description prism
_exptl_crystal_F_000 1064
_exptl_crystal_size_max 0.40
_exptl_crystal_size_mid 0.30
_exptl_crystal_size_min 0.10
_refine_diff_density_max 0.203
_refine_diff_density_min -0.245
_refine_ls_extinction_method none
_refine_ls_goodness_of_fit_ref 1.012
_refine_ls_hydrogen_treatment constr
_refine_ls_matrix_type full
_refine_ls_number_parameters 316
_refine_ls_number_reflns 6063
_refine_ls_number_restraints 0
_refine_ls_restrained_S_all 1.012
_refine_ls_R_factor_all 0.0898
_refine_ls_R_factor_gt 0.0526
_refine_ls_shift/su_max 0.000
_refine_ls_shift/su_mean 0.000
_refine_ls_structure_factor_coef Fsqd
_refine_ls_weighting_details 'calc w=1/[\s^2^(Fo^2^)+(0.0532P)^2^+0.6004P] where P=(Fo^2^+2Fc^2^)/3'
_refine_ls_weighting_scheme calc
_refine_ls_wR_factor_gt 0.1144
_refine_ls_wR_factor_ref 0.1384
_reflns_number_gt 3908
_reflns_number_total 6063
_reflns_threshold_expression I>2\s(I)
_cod_data_source_file hb7065.cif
_cod_data_source_block I
_cod_original_sg_symbol_H-M 'P 21/n'
_cod_database_code 2237857
_cod_database_fobs_code 2237857

loop_
_symmetry_equiv_pos_as_xyz
'x, y, z'
'-x+1/2, y+1/2, -z+1/2'
'-x, -y, -z'
'x-1/2, -y-1/2, z-1/2'

loop_
_atom_site_type_symbol
_atom_site_label
_atom_site_fract_x
_atom_site_fract_y
_atom_site_fract_z
_atom_site_U_iso_or_equiv
_atom_site_adp_type
_atom_site_calc_flag
_atom_site_refinement_flags
_atom_site_occupancy
_atom_site_symmetry_multiplicity
S S1 0.74938(3) 0.92905(8) 0.71719(3) 0.05854(19) Uani d . 1 1
F F1 0.51929(7) 0.8699(2) 0.63956(7) 0.0759(4) Uani d . 1 1
F F2 0.64752(8) 0.6197(2) 0.45778(7) 0.0901(5) Uani d . 1 1
N N1 0.86739(9) 0.6995(2) 0.71058(7) 0.0417(4) Uani d . 1 1
N N2 0.89390(8) 0.5649(2) 0.67246(8) 0.0419(4) Uani d . 1 1
N N3 0.78219(8) 0.6639(2) 0.62927(7) 0.0382(4) Uani d . 1 1
N N4 0.72072(9) 0.6716(2) 0.58085(8) 0.0447(4) Uani d . 1 1
N N5 0.97927(9) 0.8412(2) 0.77067(8) 0.0483(4) Uani d . 1 1
N N6 1.10661(11) 1.0150(3) 0.71147(10) 0.0668(6) Uani d . 1 1
C C1 0.79839(10) 0.7645(3) 0.68619(9) 0.0408(4) Uani d . 1 1
C C2 0.84230(10) 0.5462(2) 0.62267(9) 0.0370(4) Uani d . 1 1
C C3 0.84653(10) 0.4095(2) 0.56948(9) 0.0382(4) Uani d . 1 1
C C4 0.92160(11) 0.3045(3) 0.58368(11) 0.0501(5) Uani d . 1 1
H H4A 0.9670 0.3785 0.5816 0.060 Uiso calc R 1 1
H H4B 0.9209 0.2559 0.6290 0.060 Uiso calc R 1 1
C C5 0.92751(13) 0.1613(3) 0.53147(11) 0.0568(6) Uani d . 1 1
H H5A 0.9755 0.0957 0.5413 0.068 Uiso calc R 1 1
C C6 0.93019(13) 0.2356(3) 0.46007(12) 0.0627(6) Uani d . 1 1
H H6A 0.9342 0.1441 0.4271 0.075 Uiso calc R 1 1
H H6B 0.9757 0.3090 0.4568 0.075 Uiso calc R 1 1
C C7 0.85525(13) 0.3389(3) 0.44517(11) 0.0576(6) Uani d . 1 1
H H7A 0.8566 0.3872 0.3993 0.069 Uiso calc R 1 1
C C8 0.78406(14) 0.2228(3) 0.44952(12) 0.0661(7) Uani d . 1 1
H H8A 0.7868 0.1323 0.4160 0.079 Uiso calc R 1 1
H H8B 0.7366 0.2881 0.4399 0.079 Uiso calc R 1 1
C C9 0.78190(13) 0.1457(3) 0.52052(12) 0.0594(6) Uani d . 1 1
H H9A 0.7364 0.0698 0.5229 0.071 Uiso calc R 1 1
C C10 0.77556(11) 0.2883(3) 0.57310(11) 0.0502(5) Uani d . 1 1
H H10A 0.7739 0.2391 0.6183 0.060 Uiso calc R 1 1
H H10B 0.7275 0.3520 0.5643 0.060 Uiso calc R 1 1
C C11 0.85704(14) 0.0427(3) 0.53560(13) 0.0660(6) Uani d . 1 1
H H11A 0.8558 -0.0072 0.5807 0.079 Uiso calc R 1 1
H H11B 0.8610 -0.0492 0.5028 0.079 Uiso calc R 1 1
C C12 0.84933(12) 0.4845(3) 0.49680(9) 0.0466(5) Uani d . 1 1
H H12A 0.8024 0.5510 0.4867 0.056 Uiso calc R 1 1
H H12B 0.8943 0.5597 0.4939 0.056 Uiso calc R 1 1
C C13 0.65661(11) 0.7314(3) 0.59892(10) 0.0502(5) Uani d . 1 1
H H13A 0.6525 0.7697 0.6434 0.060 Uiso calc R 1 1
C C14 0.58792(11) 0.7427(3) 0.55192(10) 0.0464(5) Uani d . 1 1
C C15 0.51815(12) 0.8099(3) 0.57474(11) 0.0533(5) Uani d . 1 1
C C16 0.44989(12) 0.8209(3) 0.53597(14) 0.0657(7) Uani d . 1 1
H H16A 0.4048 0.8667 0.5538 0.079 Uiso calc R 1 1
C C17 0.44969(14) 0.7628(4) 0.47009(14) 0.0707(7) Uani d . 1 1
H H17A 0.4039 0.7686 0.4430 0.085 Uiso calc R 1 1
C C18 0.51624(14) 0.6963(3) 0.44379(12) 0.0681(7) Uani d . 1 1
H H18A 0.5162 0.6582 0.3990 0.082 Uiso calc R 1 1
C C19 0.58297(12) 0.6868(3) 0.48466(11) 0.0575(6) Uani d . 1 1
C C20 0.90864(11) 0.7436(3) 0.77544(9) 0.0502(5) Uani d . 1 1
H H20A 0.8729 0.8074 0.8029 0.060 Uiso calc R 1 1
H H20B 0.9213 0.6382 0.7995 0.060 Uiso calc R 1 1
C C21 0.96781(13) 1.0051(3) 0.73711(14) 0.0649(6) Uani d . 1 1
H H21A 0.9265 1.0680 0.7586 0.078 Uiso calc R 1 1
H H21B 0.9519 0.9872 0.6898 0.078 Uiso calc R 1 1
C C22 1.04327(14) 1.1080(3) 0.74151(15) 0.0741(7) Uani d . 1 1
H H22A 1.0354 1.2160 0.7179 0.089 Uiso calc R 1 1
H H22B 1.0571 1.1326 0.7888 0.089 Uiso calc R 1 1
C C23 1.11758(13) 0.8541(4) 0.74629(13) 0.0683(7) Uani d . 1 1
H H23A 1.1315 0.8749 0.7939 0.082 Uiso calc R 1 1
H H23B 1.1602 0.7918 0.7266 0.082 Uiso calc R 1 1
C C24 1.04390(12) 0.7486(3) 0.74069(12) 0.0600(6) Uani d . 1 1
H H24A 1.0309 0.7244 0.6932 0.072 Uiso calc R 1 1
H H24B 1.0521 0.6407 0.7642 0.072 Uiso calc R 1 1
C C25 1.17960(16) 1.1158(4) 0.71267(15) 0.0885(9) Uani d . 1 1
H H25A 1.2226 1.0420 0.7008 0.106 Uiso calc R 1 1
H H25B 1.1905 1.1577 0.7585 0.106 Uiso calc R 1 1
C C26 1.1755(2) 1.2638(5) 0.6647(2) 0.1292(15) Uani d . 1 1
H H26A 1.2245 1.3238 0.6667 0.194 Uiso calc R 1 1
H H26B 1.1343 1.3398 0.6774 0.194 Uiso calc R 1 1
H H26C 1.1648 1.2231 0.6193 0.194 Uiso calc R 1 1

loop_
_atom_site_aniso_label
_atom_site_aniso_U_11
_atom_site_aniso_U_22
_atom_site_aniso_U_33
_atom_site_aniso_U_12
_atom_site_aniso_U_13
_atom_site_aniso_U_23
S1 0.0632(3) 0.0571(4) 0.0552(3) 0.0145(3) 0.0015(3) -0.0143(3)
F1 0.0556(7) 0.0991(12) 0.0733(9) 0.0090(7) 0.0078(6) -0.0235(8)
F2 0.0756(9) 0.1407(15) 0.0533(8) 0.0358(9) -0.0064(6) -0.0250(9)
N1 0.0439(8) 0.0442(10) 0.0368(8) 0.0010(7) -0.0019(6) -0.0016(8)
N2 0.0426(8) 0.0421(10) 0.0410(8) 0.0024(7) -0.0006(7) -0.0006(8)
N3 0.0387(8) 0.0404(9) 0.0354(8) 0.0036(7) -0.0007(6) -0.0004(7)
N4 0.0427(9) 0.0483(11) 0.0426(9) 0.0081(8) -0.0062(7) -0.0041(8)
N5 0.0498(9) 0.0526(11) 0.0417(9) -0.0019(8) -0.0072(7) 0.0020(8)
N6 0.0611(12) 0.0748(15) 0.0635(12) -0.0167(11) -0.0089(9) 0.0042(11)
C1 0.0444(10) 0.0418(11) 0.0362(9) -0.0007(9) 0.0023(8) -0.0001(9)
C2 0.0373(9) 0.0354(11) 0.0384(9) 0.0020(8) 0.0035(7) 0.0034(8)
C3 0.0381(9) 0.0368(11) 0.0398(10) 0.0030(8) 0.0014(7) -0.0004(9)
C4 0.0517(11) 0.0468(13) 0.0517(12) 0.0105(10) 0.0013(9) 0.0010(10)
C5 0.0631(13) 0.0478(14) 0.0599(13) 0.0173(11) 0.0045(10) -0.0031(11)
C6 0.0699(14) 0.0596(16) 0.0600(14) 0.0107(12) 0.0193(11) -0.0089(12)
C7 0.0789(15) 0.0544(14) 0.0401(11) 0.0126(12) 0.0087(10) 0.0014(10)
C8 0.0753(15) 0.0613(16) 0.0606(14) 0.0078(13) -0.0098(11) -0.0209(13)
C9 0.0603(13) 0.0469(14) 0.0712(15) -0.0106(11) 0.0064(11) -0.0105(12)
C10 0.0508(11) 0.0447(13) 0.0559(12) -0.0036(10) 0.0114(9) -0.0031(10)
C11 0.0965(18) 0.0390(13) 0.0629(14) 0.0051(12) 0.0092(13) -0.0024(12)
C12 0.0545(11) 0.0438(12) 0.0420(10) 0.0049(9) 0.0067(8) 0.0045(9)
C13 0.0485(11) 0.0614(14) 0.0404(10) 0.0051(10) -0.0012(8) -0.0058(10)
C14 0.0428(10) 0.0470(13) 0.0488(11) 0.0028(9) -0.0039(8) 0.0010(10)
C15 0.0485(12) 0.0530(14) 0.0582(13) -0.0008(10) 0.0000(9) -0.0024(11)
C16 0.0401(11) 0.0701(17) 0.0865(18) 0.0023(11) -0.0024(11) 0.0072(15)
C17 0.0515(14) 0.0808(19) 0.0779(17) -0.0066(13) -0.0202(12) 0.0120(15)
C18 0.0685(15) 0.0814(18) 0.0531(13) -0.0028(14) -0.0168(11) 0.0013(13)
C19 0.0555(12) 0.0675(16) 0.0489(12) 0.0103(12) -0.0052(10) -0.0026(12)
C20 0.0562(12) 0.0604(14) 0.0335(10) -0.0021(11) -0.0046(8) 0.0004(10)
C21 0.0625(14) 0.0539(15) 0.0767(16) -0.0021(12) -0.0164(11) 0.0048(13)
C22 0.0722(16) 0.0556(16) 0.0923(19) -0.0100(13) -0.0243(14) 0.0042(15)
C23 0.0545(13) 0.0802(19) 0.0695(16) -0.0003(13) -0.0037(11) 0.0011(14)
C24 0.0553(13) 0.0628(16) 0.0616(14) 0.0002(11) -0.0027(10) 0.0017(12)
C25 0.0774(17) 0.105(2) 0.0817(19) -0.0353(17) -0.0109(14) 0.0082(18)
C26 0.125(3) 0.132(3) 0.128(3) -0.066(2) -0.029(2) 0.055(3)

loop_
_atom_type_symbol
_atom_type_description
_atom_type_scat_dispersion_real
_atom_type_scat_dispersion_imag
_atom_type_scat_source
C C 0.0033 0.0016 'International Tables Vol C Tables 4.2.6.8 and 6.1.1.4'
H H 0.0000 0.0000 'International Tables Vol C Tables 4.2.6.8 and 6.1.1.4'
N N 0.0061 0.0033 'International Tables Vol C Tables 4.2.6.8 and 6.1.1.4'
F F 0.0171 0.0103 'International Tables Vol C Tables 4.2.6.8 and 6.1.1.4'
S S 0.1246 0.1234 'International Tables Vol C Tables 4.2.6.8 and 6.1.1.4'

loop_
_geom_angle_atom_site_label_1
_geom_angle_atom_site_label_2
_geom_angle_atom_site_label_3
_geom_angle
C1 N1 N2 113.17(15)
C1 N1 C20 126.80(16)
N2 N1 C20 119.55(15)
C2 N2 N1 105.55(14)
C1 N3 C2 109.05(14)
C1 N3 N4 130.48(15)
C2 N3 N4 120.39(15)
C13 N4 N3 117.78(16)
C20 N5 C21 113.64(16)
C20 N5 C24 114.37(17)
C21 N5 C24 110.13(18)
C23 N6 C22 109.3(2)
C23 N6 C25 111.4(2)
C22 N6 C25 111.7(2)
N1 C1 N3 102.50(15)
N1 C1 S1 127.14(14)
N3 C1 S1 130.32(14)
N2 C2 N3 109.69(16)
N2 C2 C3 123.79(16)
N3 C2 C3 126.41(15)
C2 C3 C4 108.45(15)
C2 C3 C10 110.28(14)
C4 C3 C10 108.29(17)
C2 C3 C12 112.22(16)
C4 C3 C12 108.32(15)
C10 C3 C12 109.18(16)
C5 C4 C3 110.26(17)
C5 C4 H4A 109.6
C3 C4 H4A 109.6
C5 C4 H4B 109.6
C3 C4 H4B 109.6
H4A C4 H4B 108.1
C11 C5 C6 109.5(2)
C11 C5 C4 109.72(18)
C6 C5 C4 110.23(19)
C11 C5 H5A 109.1
C6 C5 H5A 109.1
C4 C5 H5A 109.1
C5 C6 C7 108.82(17)
C5 C6 H6A 109.9
C7 C6 H6A 109.9
C5 C6 H6B 109.9
C7 C6 H6B 109.9
H6A C6 H6B 108.3
C8 C7 C6 109.7(2)
C8 C7 C12 109.42(17)
C6 C7 C12 109.98(19)
C8 C7 H7A 109.2
C6 C7 H7A 109.2
C12 C7 H7A 109.2
C7 C8 C9 109.63(18)
C7 C8 H8A 109.7
C9 C8 H8A 109.7
C7 C8 H8B 109.7
C9 C8 H8B 109.7
H8A C8 H8B 108.2
C8 C9 C10 109.67(19)
C8 C9 C11 109.57(19)
C10 C9 C11 109.46(19)
C8 C9 H9A 109.4
C10 C9 H9A 109.4
C11 C9 H9A 109.4
C9 C10 C3 109.92(16)
C9 C10 H10A 109.7
C3 C10 H10A 109.7
C9 C10 H10B 109.7
C3 C10 H10B 109.7
H10A C10 H10B 108.2
C5 C11 C9 109.09(19)
C5 C11 H11A 109.9
C9 C11 H11A 109.9
C5 C11 H11B 109.9
C9 C11 H11B 109.9
H11A C11 H11B 108.3
C7 C12 C3 109.61(17)
C7 C12 H12A 109.7
C3 C12 H12A 109.7
C7 C12 H12B 109.7
C3 C12 H12B 109.7
H12A C12 H12B 108.2
N4 C13 C14 121.94(18)
N4 C13 H13A 119.0
C14 C13 H13A 119.0
C19 C14 C15 113.81(18)
C19 C14 C13 126.64(18)
C15 C14 C13 119.52(18)
F1 C15 C16 118.7(2)
F1 C15 C14 116.88(18)
C16 C15 C14 124.4(2)
C15 C16 C17 118.3(2)
C15 C16 H16A 120.8
C17 C16 H16A 120.8
C18 C17 C16 120.7(2)
C18 C17 H17A 119.6
C16 C17 H17A 119.6
C17 C18 C19 118.8(2)
C17 C18 H18A 120.6
C19 C18 H18A 120.6
F2 C19 C18 117.7(2)
F2 C19 C14 118.34(17)
C18 C19 C14 123.9(2)
N5 C20 N1 116.29(16)
N5 C20 H20A 108.2
N1 C20 H20A 108.2
N5 C20 H20B 108.2
N1 C20 H20B 108.2
H20A C20 H20B 107.4
N5 C21 C22 110.05(18)
N5 C21 H21A 109.7
C22 C21 H21A 109.7
N5 C21 H21B 109.7
C22 C21 H21B 109.7
H21A C21 H21B 108.2
N6 C22 C21 110.9(2)
N6 C22 H22A 109.5
C21 C22 H22A 109.5
N6 C22 H22B 109.5
C21 C22 H22B 109.5
H22A C22 H22B 108.1
N6 C23 C24 110.55(19)
N6 C23 H23A 109.5
C24 C23 H23A 109.5
N6 C23 H23B 109.5
C24 C23 H23B 109.5
H23A C23 H23B 108.1
N5 C24 C23 109.9(2)
N5 C24 H24A 109.7
C23 C24 H24A 109.7
N5 C24 H24B 109.7
C23 C24 H24B 109.7
H24A C24 H24B 108.2
N6 C25 C26 112.6(2)
N6 C25 H25A 109.1
C26 C25 H25A 109.1
N6 C25 H25B 109.1
C26 C25 H25B 109.1
H25A C25 H25B 107.8
C25 C26 H26A 109.5
C25 C26 H26B 109.5
H26A C26 H26B 109.5
C25 C26 H26C 109.5
H26A C26 H26C 109.5
H26B C26 H26C 109.5

loop_
_geom_bond_atom_site_label_1
_geom_bond_atom_site_label_2
_geom_bond_distance
S1 C1 1.664(2)
F1 C15 1.358(2)
F2 C19 1.348(2)
N1 C1 1.354(2)
N1 N2 1.379(2)
N1 C20 1.474(2)
N2 C2 1.300(2)
N3 C1 1.387(2)
N3 C2 1.389(2)
N3 N4 1.391(2)
N4 C13 1.255(2)
N5 C20 1.434(3)
N5 C21 1.452(3)
N5 C24 1.464(3)
N6 C23 1.442(3)
N6 C22 1.449(3)
N6 C25 1.474(3)
C2 C3 1.500(3)
C3 C4 1.540(3)
C3 C10 1.543(3)
C3 C12 1.548(3)
C4 C5 1.526(3)
C4 H4A 0.9700
C4 H4B 0.9700
C5 C11 1.524(3)
C5 C6 1.522(3)
C5 H5A 0.9800
C6 C7 1.532(3)
C6 H6A 0.9700
C6 H6B 0.9700
C7 C8 1.523(3)
C7 C12 1.532(3)
C7 H7A 0.9800
C8 C9 1.523(3)
C8 H8A 0.9700
C8 H8B 0.9700
C9 C10 1.528(3)
C9 C11 1.534(3)
C9 H9A 0.9800
C10 H10A 0.9700
C10 H10B 0.9700
C11 H11A 0.9700
C11 H11B 0.9700
C12 H12A 0.9700
C12 H12B 0.9700
C13 C14 1.468(3)
C13 H13A 0.9300
C14 C19 1.393(3)
C14 C15 1.393(3)
C15 C16 1.371(3)
C16 C17 1.373(3)
C16 H16A 0.9300
C17 C18 1.370(3)
C17 H17A 0.9300
C18 C19 1.371(3)
C18 H18A 0.9300
C20 H20A 0.9700
C20 H20B 0.9700
C21 C22 1.519(3)
C21 H21A 0.9700
C21 H21B 0.9700
C22 H22A 0.9700
C22 H22B 0.9700
C23 C24 1.505(3)
C23 H23A 0.9700
C23 H23B 0.9700
C24 H24A 0.9700
C24 H24B 0.9700
C25 C26 1.493(4)
C25 H25A 0.9700
C25 H25B 0.9700
C26 H26A 0.9600
C26 H26B 0.9600
C26 H26C 0.9600

loop_
_geom_hbond_atom_site_label_D
_geom_hbond_atom_site_label_H
_geom_hbond_atom_site_label_A
_geom_hbond_site_symmetry_A
_geom_hbond_distance_DH
_geom_hbond_distance_HA
_geom_hbond_distance_DA
_geom_hbond_angle_DHA
C18 H18A N5 4_575 0.93 2.58 3.451(3) 157
C1 S1 Cg1 2_656 1.664(2) 3.2872(10) 4.849(2) 155.28(7)

loop_
_geom_torsion_atom_site_label_1
_geom_torsion_atom_site_label_2
_geom_torsion_atom_site_label_3
_geom_torsion_atom_site_label_4
_geom_torsion
C1 N1 N2 C2 1.3(2)
C20 N1 N2 C2 173.83(16)
C1 N3 N4 C13 -28.1(3)
C2 N3 N4 C13 155.49(19)
N2 N1 C1 N3 -0.5(2)
C20 N1 C1 N3 -172.39(17)
N2 N1 C1 S1 -178.51(14)
C20 N1 C1 S1 9.6(3)
C2 N3 C1 N1 -0.44(19)
N4 N3 C1 N1 -177.17(17)
C2 N3 C1 S1 177.48(15)
N4 N3 C1 S1 0.7(3)
N1 N2 C2 N3 -1.50(19)
N1 N2 C2 C3 -178.02(16)
C1 N3 C2 N2 1.3(2)
N4 N3 C2 N2 178.40(15)
C1 N3 C2 C3 177.68(17)
N4 N3 C2 C3 -5.2(3)
N2 C2 C3 C4 -1.6(2)
N3 C2 C3 C4 -177.49(17)
N2 C2 C3 C10 116.9(2)
N3 C2 C3 C10 -59.1(2)
N2 C2 C3 C12 -121.18(19)
N3 C2 C3 C12 62.9(2)
C2 C3 C4 C5 178.88(16)
C10 C3 C4 C5 59.2(2)
C12 C3 C4 C5 -59.1(2)
C3 C4 C5 C11 -60.4(2)
C3 C4 C5 C6 60.3(2)
C11 C5 C6 C7 61.0(2)
C4 C5 C6 C7 -59.8(2)
C5 C6 C7 C8 -60.3(2)
C5 C6 C7 C12 60.1(2)
C6 C7 C8 C9 59.7(2)
C12 C7 C8 C9 -61.1(2)
C7 C8 C9 C10 60.8(2)
C7 C8 C9 C11 -59.3(2)
C8 C9 C10 C3 -59.6(2)
C11 C9 C10 C3 60.6(2)
C2 C3 C10 C9 -177.92(17)
C4 C3 C10 C9 -59.4(2)
C12 C3 C10 C9 58.3(2)
C6 C5 C11 C9 -60.9(2)
C4 C5 C11 C9 60.2(2)
C8 C9 C11 C5 59.9(2)
C10 C9 C11 C5 -60.4(2)
C8 C7 C12 C3 60.1(2)
C6 C7 C12 C3 -60.6(2)
C2 C3 C12 C7 178.87(16)
C4 C3 C12 C7 59.2(2)
C10 C3 C12 C7 -58.5(2)
N3 N4 C13 C14 -179.08(18)
N4 C13 C14 C19 2.1(4)
N4 C13 C14 C15 179.9(2)
C19 C14 C15 F1 -178.7(2)
C13 C14 C15 F1 3.2(3)
C19 C14 C15 C16 0.3(3)
C13 C14 C15 C16 -177.7(2)
F1 C15 C16 C17 178.8(2)
C14 C15 C16 C17 -0.2(4)
C15 C16 C17 C18 -0.4(4)
C16 C17 C18 C19 0.8(4)
C17 C18 C19 F2 179.5(2)
C17 C18 C19 C14 -0.7(4)
C15 C14 C19 F2 179.9(2)
C13 C14 C19 F2 -2.2(4)
C15 C14 C19 C18 0.1(3)
C13 C14 C19 C18 178.0(2)
C21 N5 C20 N1 59.6(3)
C24 N5 C20 N1 -68.1(2)
C1 N1 C20 N5 -109.1(2)
N2 N1 C20 N5 79.5(2)
C20 N5 C21 C22 173.51(19)
C24 N5 C21 C22 -56.7(3)
C23 N6 C22 C21 -58.7(3)
C25 N6 C22 C21 177.6(2)
N5 C21 C22 N6 57.6(3)
C22 N6 C23 C24 59.7(3)
C25 N6 C23 C24 -176.4(2)
C20 N5 C24 C23 -172.79(18)
C21 N5 C24 C23 57.8(2)
N6 C23 C24 N5 -59.5(3)
C23 N6 C25 C26 167.4(3)
C22 N6 C25 C26 -70.1(3)
